data_1547051
loop_
_publ_author_name
'An, Fa-Liang'
'Sun, Dong-Mei'
'Li, Rui-Jun'
'Zhou, Miao-Miao'
'Yang, Ming-Hua'
'Yin, Yong'
'Kong, Ling-Yi'
'Luo, Jun'

_publ_section_title
;
 Walrobsins A and B, Two Anti-inflammatory Limonoids from Root Barks of
 Walsura robusta.
;
_journal_issue 17
_journal_name_full 'Organic letters'
_journal_page_first 4568
_journal_page_last 4571
_journal_paper_doi 10.1021/acs.orglett.7b02173
_journal_volume 19
_journal_year 2017
_chemical_absolute_configuration ad
_chemical_formula_sum 'C33 H42 O8'
_chemical_formula_weight 566.66
_chemical_name_systematic
;
 ?
;
_space_group_crystal_system orthorhombic
_space_group_IT_number 19
_space_group_name_Hall 'P 2ac 2ab'
_space_group_name_H-M_alt 'P 21 21 21'
_symmetry_space_group_name_Hall 'P 2ac 2ab'
_symmetry_space_group_name_H-M 'P 21 21 21'
_atom_sites_solution_hydrogens geom
_audit_creation_method SHELXL-2013
_cell_angle_alpha 90
_cell_angle_beta 90
_cell_angle_gamma 90
_cell_formula_units_Z 4
_cell_length_a 9.54080(10)
_cell_length_b 16.31220(10)
_cell_length_c 18.8674(2)
_cell_measurement_reflns_used 15892
_cell_measurement_temperature 289(2)
_cell_measurement_theta_max 69.9690
_cell_measurement_theta_min 4.6270
_cell_volume 2936.36(5)
_computing_structure_refinement 'SHELXL-2013 (Sheldrick, 2013)'
_diffrn_ambient_temperature 289(2)
_diffrn_detector_area_resol_mean 5.2169
_diffrn_measured_fraction_theta_full 0.997
_diffrn_measured_fraction_theta_max 0.992
_diffrn_measurement_device_type 'SuperNova, Dual, Cu at zero, AtlasS2'
_diffrn_measurement_method '\w scans'
_diffrn_radiation_type CuK\a
_diffrn_radiation_wavelength 1.54184
_diffrn_reflns_av_R_equivalents 0.0278
_diffrn_reflns_av_unetI/netI 0.0199
_diffrn_reflns_Laue_measured_fraction_full 0.997
_diffrn_reflns_Laue_measured_fraction_max 0.992
_diffrn_reflns_limit_h_max 11
_diffrn_reflns_limit_h_min -8
_diffrn_reflns_limit_k_max 19
_diffrn_reflns_limit_k_min -19
_diffrn_reflns_limit_l_max 23
_diffrn_reflns_limit_l_min -22
_diffrn_reflns_number 26402
_diffrn_reflns_point_group_measured_fraction_full 0.997
_diffrn_reflns_point_group_measured_fraction_max 0.987
_diffrn_reflns_theta_full 67.684
_diffrn_reflns_theta_max 70.079
_diffrn_reflns_theta_min 3.582
_diffrn_source 'micro-focus sealed X-ray tube'
_exptl_absorpt_coefficient_mu 0.739
_exptl_absorpt_correction_T_max 1.00000
_exptl_absorpt_correction_T_min 0.75453
_exptl_absorpt_correction_type multi-scan
_exptl_absorpt_process_details
;
CrysAlisPro, Agilent Technologies,
Version 1.171.37.35 (release 13-08-2014 CrysAlis171 .NET)
(compiled Aug 13 2014,18:06:01)
Empirical absorption correction using spherical harmonics,
 implemented in SCALE3 ABSPACK scaling algorithm.
;
_exptl_crystal_colour colorless
_exptl_crystal_density_diffrn 1.282
_exptl_crystal_description block
_exptl_crystal_F_000 1216
_exptl_crystal_size_max 0.350
_exptl_crystal_size_mid 0.320
_exptl_crystal_size_min 0.260
_refine_diff_density_max 0.744
_refine_diff_density_min -0.389
_refine_diff_density_rms 0.051
_refine_ls_abs_structure_details
;
 Flack x determined using 2310 quotients [(I+)-(I-)]/[(I+)+(I-)]
 (Parsons and Flack (2004), Acta Cryst. A60, s61).
;
_refine_ls_abs_structure_Flack 0.04(5)
_refine_ls_extinction_coef 0.0049(7)
_refine_ls_extinction_expression Fc^*^=kFc[1+0.001xFc^2^\l^3^/sin(2\q)]^-1/4^
_refine_ls_extinction_method SHELXL
_refine_ls_goodness_of_fit_ref 1.051
_refine_ls_hydrogen_treatment constr
_refine_ls_matrix_type full
_refine_ls_number_parameters 379
_refine_ls_number_reflns 5502
_refine_ls_number_restraints 0
_refine_ls_restrained_S_all 1.051
_refine_ls_R_factor_all 0.0452
_refine_ls_R_factor_gt 0.0441
_refine_ls_shift/su_max 0.000
_refine_ls_shift/su_mean 0.000
_refine_ls_structure_factor_coef Fsqd
_refine_ls_weighting_details 'w=1/[\s^2^(Fo^2^)+(0.0949P)^2^+0.4999P] where P=(Fo^2^+2Fc^2^)/3'
_refine_ls_weighting_scheme calc
_refine_ls_wR_factor_gt 0.1301
_refine_ls_wR_factor_ref 0.1339
_reflns_Friedel_coverage 0.761
_reflns_Friedel_fraction_full 0.996
_reflns_Friedel_fraction_max 0.979
_reflns_number_gt 5396
_reflns_number_total 5502
_reflns_threshold_expression 'I > 2\s(I)'
_cod_data_source_file ol7b02173_si_002.cif
_cod_data_source_block shelxl
_cod_database_code 1547051
_shelx_space_group_comment
;
The symmetry employed for this shelxl refinement is uniquely defined
by the following loop, which should always be used as a source of
symmetry information in preference to the above space-group names.
They are only intended as comments.
;
_shelx_estimated_absorpt_t_min 0.782
_shelx_estimated_absorpt_t_max 0.831
_shelxl_version_number 2013-4

loop_
_space_group_symop_operation_xyz
'x, y, z'
'-x+1/2, -y, z+1/2'
'x+1/2, -y+1/2, -z'
'-x, y+1/2, -z+1/2'

loop_
_atom_site_label
_atom_site_type_symbol
_atom_site_fract_x
_atom_site_fract_y
_atom_site_fract_z
_atom_site_U_iso_or_equiv
_atom_site_adp_type
_atom_site_occupancy
_atom_site_site_symmetry_order
_atom_site_calc_flag
_atom_site_refinement_flags_posn
_atom_site_refinement_flags_adp
O4 O 0.28833(17) 0.06154(10) 0.46535(10) 0.0353(4) Uani 1 1 d . .
O1 O 0.1484(2) 0.14025(13) 0.25058(10) 0.0465(5) Uani 1 1 d . .
O3 O 0.4368(2) 0.16627(11) 0.44216(12) 0.0437(5) Uani 1 1 d . .
H3 H 0.4992 0.1320 0.4462 0.065 Uiso 1 1 calc R U
O5 O 0.3931(2) 0.02936(11) 0.32394(11) 0.0414(4) Uani 1 1 d . .
O8 O -0.0647(3) -0.36134(15) 0.57293(15) 0.0672(7) Uani 1 1 d . .
C1 C 0.1650(3) 0.09773(14) 0.31714(13) 0.0329(5) Uani 1 1 d . .
H1 H 0.1390 0.0400 0.3114 0.040 Uiso 1 1 calc R U
O7 O -0.3091(2) 0.08296(16) 0.45909(16) 0.0661(7) Uani 1 1 d . .
C19 C 0.1925(3) 0.18758(14) 0.41812(14) 0.0353(5) Uani 1 1 d . .
H19A H 0.2144 0.2372 0.3920 0.042 Uiso 1 1 calc R U
H19B H 0.1640 0.2019 0.4659 0.042 Uiso 1 1 calc R U
C11 C 0.1722(2) 0.01050(13) 0.44575(13) 0.0303(5) Uani 1 1 d . .
H11 H 0.2000 -0.0211 0.4039 0.036 Uiso 1 1 calc R U
C9 C 0.0396(2) 0.06036(14) 0.42609(12) 0.0299(5) Uani 1 1 d . .
H9 H -0.0114 0.0246 0.3933 0.036 Uiso 1 1 calc R U
C10 C 0.0791(3) 0.13659(14) 0.38011(12) 0.0317(5) Uani 1 1 d . .
O6 O 0.5816(3) 0.10139(16) 0.28981(19) 0.0764(8) Uani 1 1 d . .
C17 C -0.0324(3) -0.13511(17) 0.57801(14) 0.0412(6) Uani 1 1 d . .
H17 H 0.0311 -0.1165 0.6155 0.049 Uiso 1 1 calc R U
C13 C -0.0002(3) -0.08261(15) 0.50991(13) 0.0349(5) Uani 1 1 d . .
C5 C -0.0546(3) 0.18243(16) 0.35567(14) 0.0378(5) Uani 1 1 d . .
H5 H -0.0979 0.1476 0.3195 0.045 Uiso 1 1 calc R U
C8 C -0.0644(3) 0.07345(15) 0.48872(13) 0.0353(5) Uani 1 1 d . .
C15 C -0.1949(3) -0.02576(19) 0.56974(17) 0.0506(7) Uani 1 1 d . .
H15 H -0.2640 0.0114 0.5832 0.061 Uiso 1 1 calc R U
C14 C -0.0968(3) -0.00954(15) 0.52185(13) 0.0369(5) Uani 1 1 d . .
C3 C 0.3155(3) 0.12846(14) 0.41848(14) 0.0343(5) Uani 1 1 d . .
C18 C -0.0361(3) -0.13101(16) 0.44228(14) 0.0391(5) Uani 1 1 d . .
H18A H 0.0220 -0.1790 0.4396 0.059 Uiso 1 1 calc R U
H18B H -0.0199 -0.0971 0.4015 0.059 Uiso 1 1 calc R U
H18C H -0.1329 -0.1471 0.4436 0.059 Uiso 1 1 calc R U
C2 C 0.3192(3) 0.10414(15) 0.33931(14) 0.0355(5) Uani 1 1 d . .
H2 H 0.3629 0.1488 0.3125 0.043 Uiso 1 1 calc R U
C22 C 0.1043(4) -0.27260(19) 0.55092(19) 0.0532(7) Uani 1 1 d . .
H22 H 0.1910 -0.2511 0.5383 0.064 Uiso 1 1 calc R U
C4 C -0.0301(3) 0.26733(18) 0.31970(17) 0.0482(7) Uani 1 1 d . .
H4 H 0.0602 0.2646 0.2951 0.058 Uiso 1 1 calc R U
C6 C -0.1642(3) 0.19105(17) 0.41519(17) 0.0461(6) Uani 1 1 d . .
H6A H -0.1322 0.2323 0.4485 0.055 Uiso 1 1 calc R U
H6B H -0.2514 0.2104 0.3947 0.055 Uiso 1 1 calc R U
C1' C 0.5235(3) 0.03698(18) 0.29632(16) 0.0445(6) Uani 1 1 d . .
C12 C 0.1510(3) -0.05018(14) 0.50716(13) 0.0347(5) Uani 1 1 d . .
H12A H 0.1729 -0.0231 0.5516 0.042 Uiso 1 1 calc R U
H12B H 0.2150 -0.0959 0.5016 0.042 Uiso 1 1 calc R U
C20 C -0.0156(3) -0.22681(17) 0.57143(14) 0.0432(6) Uani 1 1 d . .
C2' C 0.5859(3) -0.04331(19) 0.27676(16) 0.0481(7) Uani 1 1 d . .
C3' C 0.5068(4) -0.1080(2) 0.26397(18) 0.0564(8) Uani 1 1 d . .
H029 H 0.4103 -0.1011 0.2678 0.068 Uiso 1 1 calc R U
C16 C -0.1821(4) -0.1106(2) 0.59974(17) 0.0526(7) Uani 1 1 d . .
H16A H -0.2511 -0.1473 0.5792 0.063 Uiso 1 1 calc R U
H16B H -0.1927 -0.1103 0.6509 0.063 Uiso 1 1 calc R U
C21 C -0.1144(4) -0.2846(2) 0.5834(2) 0.0581(8) Uani 1 1 d . .
H21 H -0.2059 -0.2730 0.5973 0.070 Uiso 1 1 calc R U
C7 C -0.1927(3) 0.11296(17) 0.45511(16) 0.0422(6) Uani 1 1 d . .
C30 C -0.0112(3) 0.12985(18) 0.54936(15) 0.0477(7) Uani 1 1 d . .
H30A H 0.0769 0.1096 0.5667 0.072 Uiso 1 1 calc R U
H30B H -0.0784 0.1302 0.5872 0.072 Uiso 1 1 calc R U
H30C H 0.0008 0.1846 0.5317 0.072 Uiso 1 1 calc R U
C29 C -0.1435(5) 0.2820(3) 0.2632(2) 0.0782(12) Uani 1 1 d . .
H29A H -0.1434 0.2374 0.2300 0.117 Uiso 1 1 calc R U
H29B H -0.1244 0.3323 0.2387 0.117 Uiso 1 1 calc R U
H29C H -0.2336 0.2854 0.2857 0.117 Uiso 1 1 calc R U
C23 C 0.0705(4) -0.3521(2) 0.55297(19) 0.0596(8) Uani 1 1 d . .
H23 H 0.1312 -0.3949 0.5422 0.072 Uiso 1 1 calc R U
C28 C -0.0237(5) 0.34015(19) 0.3704(2) 0.0662(9) Uani 1 1 d . .
H28A H -0.1144 0.3489 0.3910 0.099 Uiso 1 1 calc R U
H28B H 0.0044 0.3883 0.3449 0.099 Uiso 1 1 calc R U
H28C H 0.0431 0.3290 0.4073 0.099 Uiso 1 1 calc R U
C5' C 0.7425(4) -0.0422(3) 0.2708(3) 0.0784(12) Uani 1 1 d . .
H03A H 0.7689 -0.0219 0.2250 0.118 Uiso 1 1 calc R U
H03B H 0.7781 -0.0968 0.2768 0.118 Uiso 1 1 calc R U
H03C H 0.7808 -0.0072 0.3069 0.118 Uiso 1 1 calc R U
O2 O 0.0238(7) 0.0398(3) 0.2053(2) 0.138(2) Uani 1 1 d . .
C039 C 0.0884(5) 0.1023(3) 0.19744(18) 0.0688(10) Uani 1 1 d . .
C4' C 0.5585(5) -0.1917(2) 0.2437(2) 0.0757(11) Uani 1 1 d . .
H04A H 0.5065 -0.2113 0.2036 0.114 Uiso 1 1 calc R U
H04B H 0.5460 -0.2286 0.2829 0.114 Uiso 1 1 calc R U
H04C H 0.6562 -0.1888 0.2318 0.114 Uiso 1 1 calc R U
C041 C 0.0852(5) 0.1497(4) 0.13164(19) 0.0844(14) Uani 1 1 d . .
H04D H 0.0132 0.1906 0.1346 0.127 Uiso 1 1 calc R U
H04E H 0.0661 0.1138 0.0925 0.127 Uiso 1 1 calc R U
H04F H 0.1743 0.1758 0.1246 0.127 Uiso 1 1 calc R U

loop_
_atom_site_aniso_label
_atom_site_aniso_U_11
_atom_site_aniso_U_22
_atom_site_aniso_U_33
_atom_site_aniso_U_23
_atom_site_aniso_U_13
_atom_site_aniso_U_12
O4 0.0294(8) 0.0319(8) 0.0446(9) 0.0019(7) -0.0073(7) 0.0012(6)
O1 0.0567(12) 0.0446(10) 0.0383(9) 0.0056(8) -0.0032(9) 0.0011(9)
O3 0.0323(9) 0.0335(9) 0.0652(12) -0.0036(8) -0.0100(9) -0.0027(7)
O5 0.0364(9) 0.0319(9) 0.0558(11) -0.0002(8) 0.0109(8) 0.0047(7)
O8 0.0697(16) 0.0495(12) 0.0824(16) 0.0172(12) -0.0106(13) -0.0088(12)
C1 0.0335(12) 0.0283(10) 0.0369(11) 0.0016(9) -0.0007(9) 0.0021(9)
O7 0.0317(10) 0.0737(15) 0.0929(18) 0.0294(14) -0.0012(11) 0.0030(10)
C19 0.0331(12) 0.0263(10) 0.0467(13) -0.0033(9) -0.0039(10) 0.0019(10)
C11 0.0261(11) 0.0266(10) 0.0381(11) -0.0021(9) -0.0007(9) 0.0012(8)
C9 0.0274(11) 0.0284(10) 0.0339(11) -0.0002(9) -0.0016(9) 0.0011(9)
C10 0.0299(11) 0.0283(10) 0.0369(11) -0.0003(9) -0.0027(9) 0.0025(9)
O6 0.0544(14) 0.0544(14) 0.120(2) -0.0092(15) 0.0337(15) -0.0073(12)
C17 0.0426(14) 0.0420(13) 0.0390(12) 0.0055(10) 0.0014(11) -0.0009(11)
C13 0.0333(12) 0.0338(11) 0.0377(12) 0.0027(9) 0.0003(10) 0.0001(10)
C5 0.0355(12) 0.0345(12) 0.0433(12) 0.0032(10) -0.0064(10) 0.0060(10)
C8 0.0330(12) 0.0336(11) 0.0394(12) -0.0006(9) 0.0013(10) 0.0080(9)
C15 0.0496(16) 0.0499(15) 0.0523(16) 0.0040(13) 0.0156(13) 0.0093(13)
C14 0.0345(12) 0.0382(13) 0.0380(12) 0.0015(10) 0.0007(10) 0.0033(10)
C3 0.0284(11) 0.0283(11) 0.0460(12) -0.0019(10) -0.0025(10) -0.0011(9)
C18 0.0406(13) 0.0345(12) 0.0422(12) 0.0015(10) -0.0013(11) -0.0039(10)
C2 0.0342(12) 0.0271(10) 0.0451(13) 0.0011(9) 0.0035(10) 0.0022(9)
C22 0.0445(16) 0.0485(16) 0.0664(19) 0.0103(14) 0.0008(14) -0.0006(13)
C4 0.0470(16) 0.0405(14) 0.0572(16) 0.0141(12) 0.0000(13) 0.0113(12)
C6 0.0358(13) 0.0427(14) 0.0599(16) 0.0070(12) 0.0020(12) 0.0135(11)
C1' 0.0409(14) 0.0427(14) 0.0497(14) -0.0017(11) 0.0059(12) 0.0020(12)
C12 0.0341(12) 0.0306(11) 0.0393(12) 0.0017(9) -0.0040(10) 0.0042(9)
C20 0.0444(15) 0.0432(14) 0.0420(13) 0.0111(11) -0.0017(11) -0.0033(12)
C2' 0.0465(16) 0.0516(16) 0.0462(14) -0.0032(12) 0.0072(12) 0.0103(13)
C3' 0.0602(19) 0.0492(17) 0.0600(17) -0.0061(14) 0.0088(15) 0.0089(15)
C16 0.0527(17) 0.0533(17) 0.0519(16) 0.0112(13) 0.0161(13) 0.0049(14)
C21 0.0501(17) 0.0513(17) 0.073(2) 0.0190(16) -0.0019(15) -0.0071(14)
C7 0.0303(12) 0.0447(14) 0.0518(14) 0.0021(12) 0.0047(11) 0.0097(10)
C30 0.0559(17) 0.0435(14) 0.0436(14) -0.0102(11) 0.0030(13) 0.0065(12)
C29 0.076(3) 0.082(3) 0.077(2) 0.032(2) -0.017(2) 0.023(2)
C23 0.072(2) 0.0420(15) 0.0651(19) 0.0090(14) -0.0076(17) 0.0084(15)
C28 0.083(2) 0.0341(14) 0.081(2) 0.0071(15) 0.008(2) 0.0096(16)
C5' 0.051(2) 0.083(3) 0.101(3) -0.009(2) 0.011(2) 0.019(2)
O2 0.221(6) 0.115(3) 0.079(2) -0.002(2) -0.040(3) -0.068(4)
C039 0.094(3) 0.066(2) 0.0460(16) -0.0009(15) -0.0062(18) -0.012(2)
C4' 0.094(3) 0.056(2) 0.077(2) -0.0083(17) 0.017(2) 0.020(2)
C041 0.074(3) 0.137(4) 0.0424(16) 0.015(2) 0.0009(17) 0.018(3)

loop_
_atom_type_symbol
_atom_type_description
_atom_type_scat_dispersion_real
_atom_type_scat_dispersion_imag
_atom_type_scat_source
C C 0.0181 0.0091 'International Tables Vol C Tables 4.2.6.8 and 6.1.1.4'
H H 0.0000 0.0000 'International Tables Vol C Tables 4.2.6.8 and 6.1.1.4'
O O 0.0492 0.0322 'International Tables Vol C Tables 4.2.6.8 and 6.1.1.4'

loop_
_geom_angle_atom_site_label_1
_geom_angle_atom_site_label_2
_geom_angle_atom_site_label_3
_geom_angle
C3 O4 C11 115.10(18)
C039 O1 C1 119.1(2)
C3 O3 H3 109.5
C1' O5 C2 116.7(2)
C23 O8 C21 105.8(3)
O1 C1 C2 108.0(2)
O1 C1 C10 113.95(19)
C2 C1 C10 105.41(19)
O1 C1 H1 109.8
C2 C1 H1 109.8
C10 C1 H1 109.8
C3 C19 C10 101.64(18)
C3 C19 H19A 111.4
C10 C19 H19A 111.4
C3 C19 H19B 111.4
C10 C19 H19B 111.4
H19A C19 H19B 109.3
O4 C11 C12 106.34(19)
O4 C11 C9 112.82(17)
C12 C11 C9 114.24(19)
O4 C11 H11 107.7
C12 C11 H11 107.7
C9 C11 H11 107.7
C11 C9 C8 114.24(19)
C11 C9 C10 110.70(19)
C8 C9 C10 117.76(19)
C11 C9 H9 104.1
C8 C9 H9 104.1
C10 C9 H9 104.1
C19 C10 C5 117.12(19)
C19 C10 C9 109.91(19)
C5 C10 C9 110.53(19)
C19 C10 C1 101.72(19)
C5 C10 C1 113.44(19)
C9 C10 C1 102.93(18)
C20 C17 C16 112.2(2)
C20 C17 C13 116.8(2)
C16 C17 C13 104.9(2)
C20 C17 H17 107.5
C16 C17 H17 107.5
C13 C17 H17 107.5
C14 C13 C12 107.7(2)
C14 C13 C18 112.9(2)
C12 C13 C18 110.9(2)
C14 C13 C17 100.8(2)
C12 C13 C17 113.4(2)
C18 C13 C17 110.8(2)
C6 C5 C10 112.7(2)
C6 C5 C4 109.7(2)
C10 C5 C4 115.8(2)
C6 C5 H5 105.9
C10 C5 H5 105.9
C4 C5 H5 105.9
C7 C8 C14 112.6(2)
C7 C8 C30 108.6(2)
C14 C8 C30 106.9(2)
C7 C8 C9 104.7(2)
C14 C8 C9 108.59(19)
C30 C8 C9 115.6(2)
C14 C15 C16 112.5(3)
C14 C15 H15 123.7
C16 C15 H15 123.7
C15 C14 C8 126.9(2)
C15 C14 C13 111.8(2)
C8 C14 C13 120.8(2)
O3 C3 O4 107.0(2)
O3 C3 C19 111.36(19)
O4 C3 C19 110.3(2)
O3 C3 C2 114.0(2)
O4 C3 C2 113.96(19)
C19 C3 C2 100.1(2)
C13 C18 H18A 109.5
C13 C18 H18B 109.5
H18A C18 H18B 109.5
C13 C18 H18C 109.5
H18A C18 H18C 109.5
H18B C18 H18C 109.5
O5 C2 C1 110.9(2)
O5 C2 C3 115.1(2)
C1 C2 C3 105.0(2)
O5 C2 H2 108.5
C1 C2 H2 108.5
C3 C2 H2 108.5
C23 C22 C20 107.9(3)
C23 C22 H22 126.0
C20 C22 H22 126.0
C28 C4 C29 110.0(3)
C28 C4 C5 115.1(3)
C29 C4 C5 109.5(3)
C28 C4 H4 107.3
C29 C4 H4 107.3
C5 C4 H4 107.3
C7 C6 C5 114.2(2)
C7 C6 H6A 108.7
C5 C6 H6A 108.7
C7 C6 H6B 108.7
C5 C6 H6B 108.7
H6A C6 H6B 107.6
O6 C1' O5 123.1(3)
O6 C1' C2' 124.4(3)
O5 C1' C2' 112.5(2)
C11 C12 C13 111.76(19)
C11 C12 H12A 109.3
C13 C12 H12A 109.3
C11 C12 H12B 109.3
C13 C12 H12B 109.3
H12A C12 H12B 107.9
C21 C20 C22 103.9(3)
C21 C20 C17 127.1(3)
C22 C20 C17 129.0(3)
C3' C2' C1' 121.4(3)
C3' C2' C5' 124.5(3)
C1' C2' C5' 114.0(3)
C2' C3' C4' 125.9(4)
C2' C3' H029 117.1
C4' C3' H029 117.1
C15 C16 C17 102.4(2)
C15 C16 H16A 111.3
C17 C16 H16A 111.3
C15 C16 H16B 111.3
C17 C16 H16B 111.3
H16A C16 H16B 109.2
C20 C21 O8 112.1(3)
C20 C21 H21 124.0
O8 C21 H21 124.0
O7 C7 C6 122.5(3)
O7 C7 C8 122.6(3)
C6 C7 C8 114.9(2)
C8 C30 H30A 109.5
C8 C30 H30B 109.5
H30A C30 H30B 109.5
C8 C30 H30C 109.5
H30A C30 H30C 109.5
H30B C30 H30C 109.5
C4 C29 H29A 109.5
C4 C29 H29B 109.5
H29A C29 H29B 109.5
C4 C29 H29C 109.5
H29A C29 H29C 109.5
H29B C29 H29C 109.5
C22 C23 O8 110.3(3)
C22 C23 H23 124.9
O8 C23 H23 124.9
C4 C28 H28A 109.5
C4 C28 H28B 109.5
H28A C28 H28B 109.5
C4 C28 H28C 109.5
H28A C28 H28C 109.5
H28B C28 H28C 109.5
C2' C5' H03A 109.5
C2' C5' H03B 109.5
H03A C5' H03B 109.5
C2' C5' H03C 109.5
H03A C5' H03C 109.5
H03B C5' H03C 109.5
O2 C039 O1 122.1(3)
O2 C039 C041 122.9(4)
O1 C039 C041 114.1(4)
C3' C4' H04A 109.5
C3' C4' H04B 109.5
H04A C4' H04B 109.5
C3' C4' H04C 109.5
H04A C4' H04C 109.5
H04B C4' H04C 109.5
C039 C041 H04D 109.5
C039 C041 H04E 109.5
H04D C041 H04E 109.5
C039 C041 H04F 109.5
H04D C041 H04F 109.5
H04E C041 H04F 109.5

loop_
_geom_bond_atom_site_label_1
_geom_bond_atom_site_label_2
_geom_bond_distance
O4 C3 1.429(3)
O4 C11 1.434(3)
O1 C039 1.310(4)
O1 C1 1.443(3)
O3 C3 1.385(3)
O3 H3 0.8200
O5 C1' 1.355(4)
O5 C2 1.438(3)
O8 C23 1.352(5)
O8 C21 1.353(5)
C1 C2 1.533(3)
C1 C10 1.576(3)
C1 H1 0.9800
O7 C7 1.216(4)
C19 C3 1.519(3)
C19 C10 1.541(3)
C19 H19A 0.9700
C19 H19B 0.9700
C11 C12 1.537(3)
C11 C9 1.549(3)
C11 H11 0.9800
C9 C8 1.558(3)
C9 C10 1.562(3)
C9 H9 0.9800
C10 C5 1.549(3)
O6 C1' 1.194(4)
C17 C20 1.510(4)
C17 C16 1.539(4)
C17 C13 1.574(3)
C17 H17 0.9800
C13 C14 1.523(3)
C13 C12 1.537(4)
C13 C18 1.539(3)
C5 C6 1.541(4)
C5 C4 1.560(4)
C5 H5 0.9800
C8 C7 1.522(3)
C8 C14 1.523(3)
C8 C30 1.553(4)
C15 C14 1.328(4)
C15 C16 1.500(4)
C15 H15 0.9300
C3 C2 1.546(4)
C18 H18A 0.9600
C18 H18B 0.9600
C18 H18C 0.9600
C2 H2 0.9800
C22 C23 1.337(5)
C22 C20 1.420(4)
C22 H22 0.9300
C4 C28 1.527(5)
C4 C29 1.538(5)
C4 H4 0.9800
C6 C7 1.505(4)
C6 H6A 0.9700
C6 H6B 0.9700
C1' C2' 1.485(4)
C12 H12A 0.9700
C12 H12B 0.9700
C20 C21 1.353(4)
C2' C3' 1.320(5)
C2' C5' 1.499(5)
C3' C4' 1.501(4)
C3' H029 0.9300
C16 H16A 0.9700
C16 H16B 0.9700
C21 H21 0.9300
C30 H30A 0.9600
C30 H30B 0.9600
C30 H30C 0.9600
C29 H29A 0.9600
C29 H29B 0.9600
C29 H29C 0.9600
C23 H23 0.9300
C28 H28A 0.9600
C28 H28B 0.9600
C28 H28C 0.9600
C5' H03A 0.9600
C5' H03B 0.9600
C5' H03C 0.9600
O2 C039 1.201(6)
C039 C041 1.463(5)
C4' H04A 0.9600
C4' H04B 0.9600
C4' H04C 0.9600
C041 H04D 0.9600
C041 H04E 0.9600
C041 H04F 0.9600

loop_
_geom_hbond_atom_site_label_D
_geom_hbond_atom_site_label_H
_geom_hbond_atom_site_label_A
_geom_hbond_distance_DH
_geom_hbond_distance_HA
_geom_hbond_distance_DA
_geom_hbond_angle_DHA
_geom_hbond_site_symmetry_A
O3 H3 O7 0.82 2.01 2.797(3) 160.5 1_655

loop_
_geom_torsion_atom_site_label_1
_geom_torsion_atom_site_label_2
_geom_torsion_atom_site_label_3
_geom_torsion_atom_site_label_4
_geom_torsion
C039 O1 C1 C2 127.9(3)
C039 O1 C1 C10 -115.4(3)
C3 O4 C11 C12 -173.34(19)
C3 O4 C11 C9 -47.3(3)
O4 C11 C9 C8 -93.9(2)
C12 C11 C9 C8 27.7(3)
O4 C11 C9 C10 41.8(3)
C12 C11 C9 C10 163.45(19)
C3 C19 C10 C5 -167.8(2)
C3 C19 C10 C9 65.0(2)
C3 C19 C10 C1 -43.6(2)
C11 C9 C10 C19 -53.6(2)
C8 C9 C10 C19 80.4(2)
C11 C9 C10 C5 175.58(18)
C8 C9 C10 C5 -50.4(3)
C11 C9 C10 C1 54.1(2)
C8 C9 C10 C1 -171.9(2)
O1 C1 C10 C19 -99.0(2)
C2 C1 C10 C19 19.3(2)
O1 C1 C10 C5 27.7(3)
C2 C1 C10 C5 146.0(2)
O1 C1 C10 C9 147.2(2)
C2 C1 C10 C9 -94.6(2)
C20 C17 C13 C14 151.1(2)
C16 C17 C13 C14 26.1(3)
C20 C17 C13 C12 -94.1(3)
C16 C17 C13 C12 140.9(2)
C20 C17 C13 C18 31.3(3)
C16 C17 C13 C18 -93.6(3)
C19 C10 C5 C6 -83.9(3)
C9 C10 C5 C6 43.0(3)
C1 C10 C5 C6 158.1(2)
C19 C10 C5 C4 43.6(3)
C9 C10 C5 C4 170.5(2)
C1 C10 C5 C4 -74.4(3)
C11 C9 C8 C7 -172.67(19)
C10 C9 C8 C7 54.9(3)
C11 C9 C8 C14 -52.2(3)
C10 C9 C8 C14 175.3(2)
C11 C9 C8 C30 67.9(3)
C10 C9 C8 C30 -64.6(3)
C16 C15 C14 C8 -170.3(3)
C16 C15 C14 C13 1.1(4)
C7 C8 C14 C15 -54.4(4)
C30 C8 C14 C15 64.7(4)
C9 C8 C14 C15 -169.9(3)
C7 C8 C14 C13 134.9(2)
C30 C8 C14 C13 -106.0(3)
C9 C8 C14 C13 19.4(3)
C12 C13 C14 C15 -136.4(3)
C18 C13 C14 C15 100.8(3)
C17 C13 C14 C15 -17.4(3)
C12 C13 C14 C8 35.6(3)
C18 C13 C14 C8 -87.2(3)
C17 C13 C14 C8 154.6(2)
C11 O4 C3 O3 -175.06(18)
C11 O4 C3 C19 63.6(2)
C11 O4 C3 C2 -48.1(3)
C10 C19 C3 O3 171.9(2)
C10 C19 C3 O4 -69.5(2)
C10 C19 C3 C2 50.9(2)
C1' O5 C2 C1 138.2(2)
C1' O5 C2 C3 -102.7(3)
O1 C1 C2 O5 -101.4(2)
C10 C1 C2 O5 136.5(2)
O1 C1 C2 C3 133.72(19)
C10 C1 C2 C3 11.6(2)
O3 C3 C2 O5 80.3(3)
O4 C3 C2 O5 -42.9(3)
C19 C3 C2 O5 -160.7(2)
O3 C3 C2 C1 -157.4(2)
O4 C3 C2 C1 79.4(2)
C19 C3 C2 C1 -38.4(2)
C6 C5 C4 C28 41.0(4)
C10 C5 C4 C28 -88.0(3)
C6 C5 C4 C29 -83.5(3)
C10 C5 C4 C29 147.5(3)
C10 C5 C6 C7 -47.6(3)
C4 C5 C6 C7 -178.2(2)
C2 O5 C1' O6 6.0(4)
C2 O5 C1' C2' -175.2(2)
O4 C11 C12 C13 155.58(19)
C9 C11 C12 C13 30.5(3)
C14 C13 C12 C11 -61.3(3)
C18 C13 C12 C11 62.7(3)
C17 C13 C12 C11 -171.9(2)
C23 C22 C20 C21 -0.8(4)
C23 C22 C20 C17 179.8(3)
C16 C17 C20 C21 -1.1(4)
C13 C17 C20 C21 -122.2(3)
C16 C17 C20 C22 178.2(3)
C13 C17 C20 C22 57.1(4)
O6 C1' C2' C3' -158.6(4)
O5 C1' C2' C3' 22.6(4)
O6 C1' C2' C5' 19.4(5)
O5 C1' C2' C5' -159.4(3)
C1' C2' C3' C4' 179.9(3)
C5' C2' C3' C4' 2.1(6)
C14 C15 C16 C17 16.2(4)
C20 C17 C16 C15 -153.7(3)
C13 C17 C16 C15 -25.9(3)
C22 C20 C21 O8 0.8(4)
C17 C20 C21 O8 -179.8(3)
C23 O8 C21 C20 -0.5(4)
C5 C6 C7 O7 -122.0(3)
C5 C6 C7 C8 56.7(3)
C14 C8 C7 O7 4.6(4)
C30 C8 C7 O7 -113.6(3)
C9 C8 C7 O7 122.4(3)
C14 C8 C7 C6 -174.1(2)
C30 C8 C7 C6 67.7(3)
C9 C8 C7 C6 -56.3(3)
C20 C22 C23 O8 0.6(4)
C21 O8 C23 C22 -0.1(4)
C1 O1 C039 O2 14.0(7)
C1 O1 C039 C041 -176.5(3)
